data_1557718
loop_
_publ_author_name
'Carrasco, Ana C.'
'Rodr\'iguez-Fanjul, Vanessa'
'Habtemariam, Abraha'
'Pizarro, Ana M.'

_publ_section_title
;
 Structurally Strained Half-Sandwich Iridium(III) Complexes As Highly
 Potent Anticancer Agents.
;
_journal_name_full 'Journal of medicinal chemistry'
_journal_paper_doi 10.1021/acs.jmedchem.9b02000
_journal_year 2020
_chemical_formula_sum 'C28 H26 F6 Ir N2 P'
_chemical_formula_weight 727.70
_chemical_name_common ACC_68_150K
_space_group_crystal_system monoclinic
_space_group_IT_number 14
_space_group_name_Hall '-P 2ybc'
_space_group_name_H-M_alt 'P 1 21/c 1'
_atom_sites_solution_hydrogens geom
_cell_angle_alpha 90
_cell_angle_beta 111.606(2)
_cell_angle_gamma 90
_cell_formula_units_Z 4
_cell_length_a 15.8944(4)
_cell_length_b 10.8142(2)
_cell_length_c 15.7843(4)
_cell_measurement_reflns_used 7241
_cell_measurement_temperature 150.(2)
_cell_measurement_theta_max 25.8153
_cell_measurement_theta_min 2.4421
_cell_volume 2522.46(11)
_computing_cell_refinement 'Bruker SAINT'
_computing_data_collection 'Bruker APEX2'
_computing_data_reduction 'Bruker SAINT'
_computing_molecular_graphics 'Bruker SHELXTL'
_computing_publication_material 'Bruker SHELXTL'
_computing_structure_refinement 'SHELXL-2014 (Sheldrick 2014)'
_computing_structure_solution 'SHELXS-97 (Sheldrick 2008)'
_diffrn_ambient_temperature 150.(2)
_diffrn_detector_area_resol_mean 8.3333
_diffrn_measured_fraction_theta_full 0.998
_diffrn_measured_fraction_theta_max 0.998
_diffrn_measurement_device_type 'Bruker Kappa Apex II'
_diffrn_measurement_method '\f and \w scans'
_diffrn_radiation_type 'Mo K\a'
_diffrn_radiation_wavelength 0.71073
_diffrn_reflns_av_R_equivalents 0.0572
_diffrn_reflns_av_unetI/netI 0.0364
_diffrn_reflns_limit_h_max 18
_diffrn_reflns_limit_h_min -19
_diffrn_reflns_limit_k_max 13
_diffrn_reflns_limit_k_min -13
_diffrn_reflns_limit_l_max 19
_diffrn_reflns_limit_l_min -19
_diffrn_reflns_number 29918
_diffrn_reflns_theta_full 25.35
_diffrn_reflns_theta_max 25.35
_diffrn_reflns_theta_min 1.38
_exptl_absorpt_coefficient_mu 5.423
_exptl_absorpt_correction_T_max 0.65
_exptl_absorpt_correction_T_min 0.41
_exptl_absorpt_correction_type multi-scan
_exptl_absorpt_process_details 'SADABS V2014/5 (Bruker AXS Inc.)'
_exptl_crystal_colour 'clear intense yellow'
_exptl_crystal_density_diffrn 1.916
_exptl_crystal_density_method 'not measured'
_exptl_crystal_description prismatic
_exptl_crystal_F_000 1416
_exptl_crystal_size_max 0.302
_exptl_crystal_size_mid 0.153
_exptl_crystal_size_min 0.086
_refine_diff_density_max 1.029
_refine_diff_density_min -1.183
_refine_ls_extinction_method none
_refine_ls_goodness_of_fit_ref 1.091
_refine_ls_hydrogen_treatment constr
_refine_ls_matrix_type full
_refine_ls_number_parameters 347
_refine_ls_number_reflns 4598
_refine_ls_number_restraints 0
_refine_ls_restrained_S_all 1.091
_refine_ls_R_factor_all 0.0311
_refine_ls_R_factor_gt 0.0226
_refine_ls_shift/su_max 0.001
_refine_ls_shift/su_mean 0.000
_refine_ls_structure_factor_coef Fsqd
_refine_ls_weighting_details 'w=1/[\s^2^(Fo^2^)+(0.0491P)^2^+5.5494P] where P=(Fo^2^+2Fc^2^)/3'
_refine_ls_weighting_scheme calc
_refine_ls_wR_factor_gt 0.0577
_refine_ls_wR_factor_ref 0.0876
_reflns_number_gt 4022
_reflns_number_total 4598
_reflns_threshold_expression 'I > 2\s(I)'
_cod_data_source_file jm9b02000_si_003.cif
_cod_data_source_block 02527AnaPizarro
_cod_database_code 1557718

loop_
_space_group_symop_operation_xyz
'x, y, z'
'-x, y+1/2, -z+1/2'
'-x, -y, -z'
'x, -y-1/2, z-1/2'

loop_
_atom_site_type_symbol
_atom_site_label
_atom_site_fract_x
_atom_site_fract_y
_atom_site_fract_z
_atom_site_U_iso_or_equiv
_atom_site_adp_type
_atom_site_calc_flag
_atom_site_refinement_flags_adp
_atom_site_refinement_flags_occupancy
_atom_site_refinement_flags_posn
_atom_site_occupancy
_atom_site_disorder_assembly
_atom_site_disorder_group
C C1 0.1267(4) 0.8254(5) 0.4210(4) 0.0185(12) Uani d . . . 1 . .
C C2 0.2037(4) 0.9037(5) 0.4624(4) 0.0193(12) Uani d . . . 1 . .
C C3 0.2648(4) 0.8384(5) 0.5420(4) 0.0169(12) Uani d . . . 1 . .
C C4 0.2209(4) 0.7248(5) 0.5504(4) 0.0185(12) Uani d . . . 1 . .
C C5 0.1356(4) 0.7153(5) 0.4766(4) 0.0185(12) Uani d . . . 1 . .
C C6 0.0569(4) 0.8421(6) 0.3262(4) 0.0264(14) Uani d . . . 1 . .
H H6A 0.0598 0.9279 0.3056 0.032 Uiso calc U . R 1 . .
H H6B -0.0043 0.8289 0.3275 0.032 Uiso calc U . R 1 . .
C C7 0.0719(4) 0.7520(5) 0.2586(4) 0.0204(13) Uani d . . . 1 . .
C C8 0.0055(5) 0.7292(6) 0.1742(4) 0.0275(14) Uani d . . . 1 . .
H H8 -0.0517 0.7686 0.1578 0.033 Uiso calc U . R 1 . .
C C9 0.0221(4) 0.6497(6) 0.1137(4) 0.0276(14) Uani d . . . 1 . .
H H9 -0.0233 0.6338 0.0557 0.033 Uiso calc U . R 1 . .
C C10 0.1055(4) 0.5938(6) 0.1391(4) 0.0244(13) Uani d . . . 1 . .
H H10 0.1187 0.5389 0.0987 0.029 Uiso calc U . R 1 . .
C C11 0.1697(4) 0.6185(5) 0.2239(3) 0.0194(12) Uani d . . . 1 . .
H H11 0.227 0.5791 0.2409 0.023 Uiso calc U . R 1 . .
C C12 0.2181(5) 1.0322(5) 0.4370(4) 0.0276(14) Uani d . . . 1 . .
H H12A 0.1909 1.0416 0.3706 0.041 Uiso calc U . R 1 . .
H H12B 0.2831 1.0492 0.4578 0.041 Uiso calc U . R 1 . .
H H12C 0.1897 1.0906 0.4659 0.041 Uiso calc U . R 1 . .
C C13 0.3520(4) 0.8878(6) 0.6079(4) 0.0277(14) Uani d . . . 1 . .
H H13A 0.3397 0.9464 0.6493 0.042 Uiso calc U . R 1 . .
H H13B 0.3848 0.93 0.5746 0.042 Uiso calc U . R 1 . .
H H13C 0.3888 0.8194 0.6433 0.042 Uiso calc U . R 1 . .
C C14 0.2575(4) 0.6333(6) 0.6258(4) 0.0248(13) Uani d . . . 1 . .
H H14A 0.2296 0.6467 0.6709 0.037 Uiso calc U . R 1 . .
H H14B 0.3232 0.6436 0.6548 0.037 Uiso calc U . R 1 . .
H H14C 0.2439 0.5493 0.6011 0.037 Uiso calc U . R 1 . .
C C15 0.0664(4) 0.6147(6) 0.4619(4) 0.0258(14) Uani d . . . 1 . .
H H15A 0.0959 0.5404 0.4952 0.039 Uiso calc U . R 1 . .
H H15B 0.0387 0.5959 0.3967 0.039 Uiso calc U . R 1 . .
H H15C 0.0196 0.6423 0.4842 0.039 Uiso calc U . R 1 . .
C C16 0.3496(4) 0.7793(5) 0.3811(4) 0.0172(12) Uani d . . . 1 . .
C C17 0.3749(4) 0.8941(6) 0.3605(4) 0.0229(13) Uani d . . . 1 . .
H H17 0.3393 0.9645 0.3608 0.027 Uiso calc U . R 1 . .
C C18 0.4526(4) 0.9078(6) 0.3389(4) 0.0260(14) Uani d . . . 1 . .
H H18 0.4688 0.988 0.3256 0.031 Uiso calc U . R 1 . .
C C19 0.5056(4) 0.8091(6) 0.3366(4) 0.0257(14) Uani d . . . 1 . .
H H19 0.5582 0.8214 0.3225 0.031 Uiso calc U . R 1 . .
C C20 0.4823(4) 0.6901(6) 0.3550(3) 0.0212(12) Uani d . . . 1 . .
C C21 0.4049(4) 0.6790(5) 0.3782(3) 0.0166(11) Uani d . . . 1 . .
C C22 0.5314(4) 0.5807(6) 0.3526(4) 0.0268(14) Uani d . . . 1 . .
H H22 0.5836 0.5871 0.3371 0.032 Uiso calc U . R 1 . .
C C23 0.5059(4) 0.4679(6) 0.3717(4) 0.0273(14) Uani d . . . 1 . .
H H23 0.5401 0.3971 0.3688 0.033 Uiso calc U . R 1 . .
C C24 0.4278(4) 0.4534(5) 0.3964(4) 0.0210(13) Uani d . . . 1 . .
C C25 0.3793(4) 0.5604(5) 0.3987(3) 0.0182(12) Uani d . . . 1 . .
C C26 0.3970(4) 0.3408(5) 0.4184(4) 0.0254(14) Uani d . . . 1 . .
H H26 0.4277 0.2659 0.4171 0.031 Uiso calc U . R 1 . .
C C27 0.3221(4) 0.3402(5) 0.4418(4) 0.0248(14) Uani d . . . 1 . .
H H27 0.3017 0.2646 0.4581 0.03 Uiso calc U . R 1 . .
C C28 0.2758(4) 0.4489(5) 0.4421(4) 0.0194(12) Uani d . . . 1 . .
H H28 0.223 0.4457 0.4567 0.023 Uiso calc U . R 1 . .
F F1 0.7647(4) 0.6896(5) 0.4064(3) 0.0595(13) Uani d . . . 1 . .
F F2 0.7079(3) 0.6733(4) 0.2537(3) 0.0453(10) Uani d . . . 1 . .
F F3 0.7388(3) 0.8603(4) 0.3202(3) 0.0542(12) Uani d . . . 1 . .
F F4 0.8257(3) 0.7862(5) 0.2486(3) 0.0517(12) Uani d . . . 1 . .
F F5 0.8822(3) 0.8017(4) 0.4010(2) 0.0378(9) Uani d . . . 1 . .
F F6 0.8509(3) 0.6142(4) 0.3327(3) 0.0529(12) Uani d . . . 1 . .
Ir Ir1 0.24151(2) 0.72957(2) 0.41794(2) 0.01271(9) Uani d . . . 1 . .
N N1 0.1550(3) 0.6954(4) 0.2832(3) 0.0159(10) Uani d . . . 1 . .
N N2 0.3039(3) 0.5587(4) 0.4219(3) 0.0175(10) Uani d . . . 1 . .
P P1 0.79445(12) 0.73741(14) 0.32708(11) 0.0235(4) Uani d . . . 1 . .

loop_
_atom_site_aniso_label
_atom_site_aniso_U_11
_atom_site_aniso_U_22
_atom_site_aniso_U_33
_atom_site_aniso_U_12
_atom_site_aniso_U_13
_atom_site_aniso_U_23
C1 0.016(3) 0.016(3) 0.027(3) 0.007(2) 0.012(2) 0.000(2)
C2 0.020(3) 0.015(3) 0.027(3) -0.002(2) 0.014(3) -0.002(2)
C3 0.018(3) 0.014(3) 0.021(3) 0.003(2) 0.010(2) -0.002(2)
C4 0.020(3) 0.022(3) 0.017(3) 0.002(2) 0.012(2) -0.004(2)
C5 0.021(3) 0.015(3) 0.022(3) 0.000(2) 0.012(3) -0.002(2)
C6 0.019(3) 0.028(4) 0.030(3) 0.003(3) 0.007(3) -0.001(3)
C7 0.017(3) 0.023(3) 0.020(3) -0.004(2) 0.006(3) 0.003(2)
C8 0.018(3) 0.032(4) 0.028(3) 0.000(3) 0.004(3) 0.006(3)
C9 0.024(4) 0.034(4) 0.019(3) -0.008(3) 0.001(3) -0.003(3)
C10 0.029(4) 0.026(3) 0.018(3) -0.008(3) 0.009(3) 0.001(2)
C11 0.022(3) 0.021(3) 0.016(3) -0.001(2) 0.007(2) 0.001(2)
C12 0.032(4) 0.018(3) 0.039(4) 0.002(3) 0.020(3) 0.002(3)
C13 0.022(4) 0.028(3) 0.028(3) -0.002(3) 0.004(3) -0.011(3)
C14 0.033(4) 0.022(3) 0.025(3) 0.005(3) 0.016(3) 0.005(2)
C15 0.017(3) 0.025(3) 0.039(3) -0.005(3) 0.014(3) -0.001(3)
C16 0.014(3) 0.022(3) 0.014(3) -0.006(2) 0.003(2) 0.000(2)
C17 0.023(3) 0.023(3) 0.023(3) -0.004(3) 0.009(3) 0.000(2)
C18 0.026(4) 0.029(4) 0.022(3) -0.012(3) 0.009(3) 0.001(3)
C19 0.016(3) 0.044(4) 0.017(3) -0.009(3) 0.007(2) -0.001(3)
C20 0.014(3) 0.037(3) 0.011(2) 0.001(3) 0.003(2) 0.000(2)
C21 0.013(3) 0.024(3) 0.012(2) 0.001(2) 0.004(2) -0.001(2)
C22 0.014(3) 0.049(4) 0.018(3) 0.004(3) 0.007(3) -0.004(3)
C23 0.023(4) 0.041(4) 0.018(3) 0.007(3) 0.008(3) -0.010(3)
C24 0.019(3) 0.026(3) 0.016(3) 0.007(2) 0.003(2) -0.007(2)
C25 0.016(3) 0.025(3) 0.014(3) 0.002(2) 0.005(2) 0.000(2)
C26 0.027(4) 0.020(3) 0.024(3) 0.009(3) 0.003(3) -0.007(2)
C27 0.030(4) 0.014(3) 0.026(3) -0.003(3) 0.004(3) -0.004(2)
C28 0.020(3) 0.019(3) 0.021(3) -0.001(2) 0.009(2) -0.001(2)
F1 0.077(4) 0.064(3) 0.051(3) -0.020(3) 0.040(3) 0.009(2)
F2 0.027(2) 0.042(2) 0.056(2) -0.0096(19) 0.002(2) 0.000(2)
F3 0.038(3) 0.033(2) 0.090(3) 0.010(2) 0.022(3) 0.001(2)
F4 0.045(3) 0.082(3) 0.030(2) -0.018(2) 0.016(2) 0.006(2)
F5 0.036(2) 0.041(2) 0.0277(19) -0.0049(19) 0.0013(17) 0.0003(17)
F6 0.035(3) 0.034(2) 0.077(3) 0.0085(19) 0.008(2) -0.005(2)
Ir1 0.01149(14) 0.01185(14) 0.01524(13) -0.00059(8) 0.00547(9) -0.00013(8)
N1 0.013(2) 0.017(2) 0.019(2) -0.0023(19) 0.007(2) 0.0036(19)
N2 0.018(3) 0.017(2) 0.013(2) 0.000(2) 0.002(2) 0.0003(18)
P1 0.0204(9) 0.0233(8) 0.0273(8) -0.0004(6) 0.0093(7) 0.0045(6)

loop_
_atom_type_symbol
_atom_type_description
_atom_type_scat_dispersion_real
_atom_type_scat_dispersion_imag
_atom_type_scat_source
C C 0.0033 0.0016 'International Tables Vol C Tables 4.2.6.8 and 6.1.1.4'
H H 0.0000 0.0000 'International Tables Vol C Tables 4.2.6.8 and 6.1.1.4'
N N 0.0061 0.0033 'International Tables Vol C Tables 4.2.6.8 and 6.1.1.4'
F F 0.0171 0.0103 'International Tables Vol C Tables 4.2.6.8 and 6.1.1.4'
P P 0.1023 0.0942 'International Tables Vol C Tables 4.2.6.8 and 6.1.1.4'
Ir Ir -1.4442 7.9887 'International Tables Vol C Tables 4.2.6.8 and 6.1.1.4'

loop_
_geom_angle_atom_site_label_1
_geom_angle_atom_site_label_2
_geom_angle_atom_site_label_3
_geom_angle_site_symmetry_1
_geom_angle_site_symmetry_3
_geom_angle
_geom_angle_publ_flag
C2 C1 C5 . . 109.4(5) ?
C2 C1 C6 . . 125.0(5) ?
C5 C1 C6 . . 124.6(5) ?
C2 C1 Ir1 . . 72.6(3) ?
C5 C1 Ir1 . . 73.7(3) ?
C6 C1 Ir1 . . 111.2(4) ?
C1 C2 C3 . . 107.0(5) ?
C1 C2 C12 . . 128.3(5) ?
C3 C2 C12 . . 124.4(5) ?
C1 C2 Ir1 . . 68.4(3) ?
C3 C2 Ir1 . . 71.5(3) ?
C12 C2 Ir1 . . 129.5(4) ?
C4 C3 C2 . . 107.5(5) ?
C4 C3 C13 . . 126.7(5) ?
C2 C3 C13 . . 125.5(5) ?
C4 C3 Ir1 . . 72.4(3) ?
C2 C3 Ir1 . . 69.5(3) ?
C13 C3 Ir1 . . 128.4(4) ?
C5 C4 C3 . . 109.4(5) ?
C5 C4 C14 . . 125.2(5) ?
C3 C4 C14 . . 125.3(5) ?
C5 C4 Ir1 . . 70.2(3) ?
C3 C4 Ir1 . . 69.6(3) ?
C14 C4 Ir1 . . 127.9(4) ?
C4 C5 C1 . . 106.6(5) ?
C4 C5 C15 . . 126.7(5) ?
C1 C5 C15 . . 126.6(5) ?
C4 C5 Ir1 . . 72.2(3) ?
C1 C5 Ir1 . . 67.0(3) ?
C15 C5 Ir1 . . 127.9(4) ?
C1 C6 C7 . . 111.7(5) ?
C1 C6 H6A . . 109.3 ?
C7 C6 H6A . . 109.3 ?
C1 C6 H6B . . 109.3 ?
C7 C6 H6B . . 109.3 ?
H6A C6 H6B . . 108.0 ?
N1 C7 C8 . . 120.3(6) ?
N1 C7 C6 . . 117.9(5) ?
C8 C7 C6 . . 121.8(6) ?
C9 C8 C7 . . 120.4(6) ?
C9 C8 H8 . . 119.8 ?
C7 C8 H8 . . 119.8 ?
C10 C9 C8 . . 118.7(6) ?
C10 C9 H9 . . 120.6 ?
C8 C9 H9 . . 120.6 ?
C9 C10 C11 . . 119.2(6) ?
C9 C10 H10 . . 120.4 ?
C11 C10 H10 . . 120.4 ?
N1 C11 C10 . . 122.8(6) ?
N1 C11 H11 . . 118.6 ?
C10 C11 H11 . . 118.6 ?
C2 C12 H12A . . 109.5 ?
C2 C12 H12B . . 109.5 ?
H12A C12 H12B . . 109.5 ?
C2 C12 H12C . . 109.5 ?
H12A C12 H12C . . 109.5 ?
H12B C12 H12C . . 109.5 ?
C3 C13 H13A . . 109.5 ?
C3 C13 H13B . . 109.5 ?
H13A C13 H13B . . 109.5 ?
C3 C13 H13C . . 109.5 ?
H13A C13 H13C . . 109.5 ?
H13B C13 H13C . . 109.5 ?
C4 C14 H14A . . 109.5 ?
C4 C14 H14B . . 109.5 ?
H14A C14 H14B . . 109.5 ?
C4 C14 H14C . . 109.5 ?
H14A C14 H14C . . 109.5 ?
H14B C14 H14C . . 109.5 ?
C5 C15 H15A . . 109.5 ?
C5 C15 H15B . . 109.5 ?
H15A C15 H15B . . 109.5 ?
C5 C15 H15C . . 109.5 ?
H15A C15 H15C . . 109.5 ?
H15B C15 H15C . . 109.5 ?
C17 C16 C21 . . 116.5(6) ?
C17 C16 Ir1 . . 129.9(5) ?
C21 C16 Ir1 . . 113.6(4) ?
C16 C17 C18 . . 120.7(6) ?
C16 C17 H17 . . 119.6 ?
C18 C17 H17 . . 119.6 ?
C19 C18 C17 . . 122.0(6) ?
C19 C18 H18 . . 119.0 ?
C17 C18 H18 . . 119.0 ?
C18 C19 C20 . . 119.8(6) ?
C18 C19 H19 . . 120.1 ?
C20 C19 H19 . . 120.1 ?
C19 C20 C21 . . 117.1(6) ?
C19 C20 C22 . . 124.6(6) ?
C21 C20 C22 . . 118.3(6) ?
C16 C21 C20 . . 123.8(6) ?
C16 C21 C25 . . 117.1(5) ?
C20 C21 C25 . . 119.1(5) ?
C23 C22 C20 . . 122.0(6) ?
C23 C22 H22 . . 119.0 ?
C20 C22 H22 . . 119.0 ?
C22 C23 C24 . . 121.2(6) ?
C22 C23 H23 . . 119.4 ?
C24 C23 H23 . . 119.4 ?
C25 C24 C26 . . 117.8(5) ?
C25 C24 C23 . . 117.0(6) ?
C26 C24 C23 . . 125.2(6) ?
N2 C25 C24 . . 122.5(5) ?
N2 C25 C21 . . 115.0(5) ?
C24 C25 C21 . . 122.5(5) ?
C27 C26 C24 . . 119.2(5) ?
C27 C26 H26 . . 120.4 ?
C24 C26 H26 . . 120.4 ?
C26 C27 C28 . . 120.8(6) ?
C26 C27 H27 . . 119.6 ?
C28 C27 H27 . . 119.6 ?
N2 C28 C27 . . 121.6(6) ?
N2 C28 H28 . . 119.2 ?
C27 C28 H28 . . 119.2 ?
C16 Ir1 N2 . . 78.8(2) ?
C16 Ir1 N1 . . 93.61(19) ?
N2 Ir1 N1 . . 90.09(18) ?
C16 Ir1 C1 . . 133.6(2) ?
N2 Ir1 C1 . . 146.9(2) ?
N1 Ir1 C1 . . 82.0(2) ?
C16 Ir1 C2 . . 102.8(2) ?
N2 Ir1 C2 . . 160.6(2) ?
N1 Ir1 C2 . . 108.9(2) ?
C1 Ir1 C2 . . 39.0(2) ?
C16 Ir1 C3 . . 103.0(2) ?
N2 Ir1 C3 . . 121.69(18) ?
N1 Ir1 C3 . . 146.2(2) ?
C1 Ir1 C3 . . 65.2(2) ?
C2 Ir1 C3 . . 39.0(2) ?
C16 Ir1 C5 . . 166.8(2) ?
N2 Ir1 C5 . . 110.68(19) ?
N1 Ir1 C5 . . 95.5(2) ?
C1 Ir1 C5 . . 39.3(2) ?
C2 Ir1 C5 . . 65.2(2) ?
C3 Ir1 C5 . . 64.3(2) ?
C16 Ir1 C4 . . 133.6(2) ?
N2 Ir1 C4 . . 100.55(19) ?
N1 Ir1 C4 . . 132.7(2) ?
C1 Ir1 C4 . . 64.2(2) ?
C2 Ir1 C4 . . 64.1(2) ?
C3 Ir1 C4 . . 38.0(2) ?
C5 Ir1 C4 . . 37.6(2) ?
C11 N1 C7 . . 118.6(5) ?
C11 N1 Ir1 . . 127.0(4) ?
C7 N1 Ir1 . . 114.2(4) ?
C28 N2 C25 . . 118.1(5) ?
C28 N2 Ir1 . . 126.3(4) ?
C25 N2 Ir1 . . 115.5(4) ?
F3 P1 F1 . . 90.4(3) ?
F3 P1 F4 . . 89.7(3) ?
F1 P1 F4 . . 179.1(3) ?
F3 P1 F6 . . 179.1(3) ?
F1 P1 F6 . . 90.5(3) ?
F4 P1 F6 . . 89.4(3) ?
F3 P1 F2 . . 90.2(2) ?
F1 P1 F2 . . 90.2(3) ?
F4 P1 F2 . . 90.7(2) ?
F6 P1 F2 . . 89.7(2) ?
F3 P1 F5 . . 90.0(2) ?
F1 P1 F5 . . 89.9(2) ?
F4 P1 F5 . . 89.2(2) ?
F6 P1 F5 . . 90.0(2) ?
F2 P1 F5 . . 179.7(3) ?

loop_
_geom_bond_atom_site_label_1
_geom_bond_atom_site_label_2
_geom_bond_site_symmetry_2
_geom_bond_distance
_geom_bond_publ_flag
C1 C2 . 1.432(8) ?
C1 C5 . 1.455(8) ?
C1 C6 . 1.511(8) ?
C1 Ir1 . 2.114(5) ?
C2 C3 . 1.457(8) ?
C2 C12 . 1.488(8) ?
C2 Ir1 . 2.170(6) ?
C3 C4 . 1.442(8) ?
C3 C13 . 1.493(8) ?
C3 Ir1 . 2.196(5) ?
C4 C5 . 1.429(9) ?
C4 C14 . 1.492(8) ?
C4 Ir1 . 2.232(5) ?
C5 C15 . 1.503(8) ?
C5 Ir1 . 2.205(6) ?
C6 C7 . 1.526(8) ?
C6 H6A . 0.99 ?
C6 H6B . 0.99 ?
C7 N1 . 1.375(8) ?
C7 C8 . 1.384(9) ?
C8 C9 . 1.380(9) ?
C8 H8 . 0.95 ?
C9 C10 . 1.376(9) ?
C9 H9 . 0.95 ?
C10 C11 . 1.378(8) ?
C10 H10 . 0.95 ?
C11 N1 . 1.336(7) ?
C11 H11 . 0.95 ?
C12 H12A . 0.98 ?
C12 H12B . 0.98 ?
C12 H12C . 0.98 ?
C13 H13A . 0.98 ?
C13 H13B . 0.98 ?
C13 H13C . 0.98 ?
C14 H14A . 0.98 ?
C14 H14B . 0.98 ?
C14 H14C . 0.98 ?
C15 H15A . 0.98 ?
C15 H15B . 0.98 ?
C15 H15C . 0.98 ?
C16 C17 . 1.379(8) ?
C16 C21 . 1.407(8) ?
C16 Ir1 . 2.077(6) ?
C17 C18 . 1.404(8) ?
C17 H17 . 0.95 ?
C18 C19 . 1.369(9) ?
C18 H18 . 0.95 ?
C19 C20 . 1.400(9) ?
C19 H19 . 0.95 ?
C20 C21 . 1.412(8) ?
C20 C22 . 1.426(9) ?
C21 C25 . 1.418(8) ?
C22 C23 . 1.354(9) ?
C22 H22 . 0.95 ?
C23 C24 . 1.440(8) ?
C23 H23 . 0.95 ?
C24 C25 . 1.398(8) ?
C24 C26 . 1.402(9) ?
C25 N2 . 1.378(7) ?
C26 C27 . 1.369(9) ?
C26 H26 . 0.95 ?
C27 C28 . 1.387(8) ?
C27 H27 . 0.95 ?
C28 N2 . 1.348(7) ?
C28 H28 . 0.95 ?
F1 P1 . 1.579(4) ?
F2 P1 . 1.594(4) ?
F3 P1 . 1.578(4) ?
F4 P1 . 1.585(4) ?
F5 P1 . 1.609(4) ?
F6 P1 . 1.591(4) ?
Ir1 N2 . 2.087(5) ?
Ir1 N1 . 2.098(4) ?

loop_
_geom_hbond_atom_site_label_D
_geom_hbond_atom_site_label_H
_geom_hbond_atom_site_label_A
_geom_hbond_site_symmetry_A
_geom_hbond_distance_DH
_geom_hbond_distance_HA
_geom_hbond_distance_DA
_geom_hbond_angle_DHA
_geom_hbond_publ_flag
C6 H6B F4 1_455 0.99 2.57 3.471(8) 151.8 ?
C6 H6B F5 1_455 0.99 2.50 3.423(8) 155.6 ?
C10 H10 F5 2_645 0.95 2.57 3.242(7) 128.4 ?
C11 H11 N2 . 0.95 2.67 3.135(7) 110.7 ?
C28 H28 F1 3_666 0.95 2.56 3.084(7) 115.3 ?

loop_
_geom_torsion_atom_site_label_1
_geom_torsion_atom_site_label_2
_geom_torsion_atom_site_label_3
_geom_torsion_atom_site_label_4
_geom_torsion_site_symmetry_1
_geom_torsion_site_symmetry_2
_geom_torsion_site_symmetry_3
_geom_torsion_site_symmetry_4
_geom_torsion
_geom_torsion_publ_flag
C5 C1 C2 C3 . . . . 3.7(6) ?
C6 C1 C2 C3 . . . . -165.4(5) ?
Ir1 C1 C2 C3 . . . . -61.4(4) ?
C5 C1 C2 C12 . . . . -171.0(5) ?
C6 C1 C2 C12 . . . . 19.9(9) ?
Ir1 C1 C2 C12 . . . . 123.9(6) ?
C5 C1 C2 Ir1 . . . . 65.1(4) ?
C6 C1 C2 Ir1 . . . . -104.0(5) ?
C1 C2 C3 C4 . . . . -3.4(6) ?
C12 C2 C3 C4 . . . . 171.5(5) ?
Ir1 C2 C3 C4 . . . . -62.8(4) ?
C1 C2 C3 C13 . . . . -177.3(5) ?
C12 C2 C3 C13 . . . . -2.4(9) ?
Ir1 C2 C3 C13 . . . . 123.3(5) ?
C1 C2 C3 Ir1 . . . . 59.4(4) ?
C12 C2 C3 Ir1 . . . . -125.7(6) ?
C2 C3 C4 C5 . . . . 1.9(6) ?
C13 C3 C4 C5 . . . . 175.7(5) ?
Ir1 C3 C4 C5 . . . . -59.1(4) ?
C2 C3 C4 C14 . . . . -176.4(5) ?
C13 C3 C4 C14 . . . . -2.6(9) ?
Ir1 C3 C4 C14 . . . . 122.6(5) ?
C2 C3 C4 Ir1 . . . . 61.0(4) ?
C13 C3 C4 Ir1 . . . . -125.2(6) ?
C3 C4 C5 C1 . . . . 0.3(6) ?
C14 C4 C5 C1 . . . . 178.6(5) ?
Ir1 C4 C5 C1 . . . . -58.4(4) ?
C3 C4 C5 C15 . . . . -176.8(5) ?
C14 C4 C5 C15 . . . . 1.4(9) ?
Ir1 C4 C5 C15 . . . . 124.4(6) ?
C3 C4 C5 Ir1 . . . . 58.7(4) ?
C14 C4 C5 Ir1 . . . . -123.0(5) ?
C2 C1 C5 C4 . . . . -2.5(6) ?
C6 C1 C5 C4 . . . . 166.7(5) ?
Ir1 C1 C5 C4 . . . . 61.8(4) ?
C2 C1 C5 C15 . . . . 174.7(5) ?
C6 C1 C5 C15 . . . . -16.2(9) ?
Ir1 C1 C5 C15 . . . . -121.0(6) ?
C2 C1 C5 Ir1 . . . . -64.3(4) ?
C6 C1 C5 Ir1 . . . . 104.8(5) ?
C2 C1 C6 C7 . . . . 101.9(6) ?
C5 C1 C6 C7 . . . . -65.6(7) ?
Ir1 C1 C6 C7 . . . . 18.8(6) ?
C1 C6 C7 N1 . . . . -17.3(7) ?
C1 C6 C7 C8 . . . . 164.2(5) ?
N1 C7 C8 C9 . . . . -0.1(9) ?
C6 C7 C8 C9 . . . . 178.3(6) ?
C7 C8 C9 C10 . . . . 0.0(9) ?
C8 C9 C10 C11 . . . . 0.2(9) ?
C9 C10 C11 N1 . . . . -0.4(9) ?
C21 C16 C17 C18 . . . . -0.7(8) ?
Ir1 C16 C17 C18 . . . . 178.6(4) ?
C16 C17 C18 C19 . . . . 0.6(9) ?
C17 C18 C19 C20 . . . . 0.7(9) ?
C18 C19 C20 C21 . . . . -1.9(8) ?
C18 C19 C20 C22 . . . . 178.6(5) ?
C17 C16 C21 C20 . . . . -0.6(8) ?
Ir1 C16 C21 C20 . . . . -180.0(4) ?
C17 C16 C21 C25 . . . . -179.6(5) ?
Ir1 C16 C21 C25 . . . . 1.0(6) ?
C19 C20 C21 C16 . . . . 1.9(8) ?
C22 C20 C21 C16 . . . . -178.6(5) ?
C19 C20 C21 C25 . . . . -179.2(5) ?
C22 C20 C21 C25 . . . . 0.4(8) ?
C19 C20 C22 C23 . . . . 179.5(5) ?
C21 C20 C22 C23 . . . . 0.0(8) ?
C20 C22 C23 C24 . . . . -0.6(9) ?
C22 C23 C24 C25 . . . . 0.7(8) ?
C22 C23 C24 C26 . . . . -179.1(5) ?
C26 C24 C25 N2 . . . . 0.4(8) ?
C23 C24 C25 N2 . . . . -179.5(5) ?
C26 C24 C25 C21 . . . . 179.6(5) ?
C23 C24 C25 C21 . . . . -0.3(8) ?
C16 C21 C25 N2 . . . . -1.9(7) ?
C20 C21 C25 N2 . . . . 179.0(5) ?
C16 C21 C25 C24 . . . . 178.8(5) ?
C20 C21 C25 C24 . . . . -0.2(8) ?
C25 C24 C26 C27 . . . . -0.6(8) ?
C23 C24 C26 C27 . . . . 179.2(5) ?
C24 C26 C27 C28 . . . . 1.4(9) ?
C26 C27 C28 N2 . . . . -1.9(9) ?
C10 C11 N1 C7 . . . . 0.3(8) ?
C10 C11 N1 Ir1 . . . . 174.2(4) ?
C8 C7 N1 C11 . . . . -0.1(8) ?
C6 C7 N1 C11 . . . . -178.5(5) ?
C8 C7 N1 Ir1 . . . . -174.7(4) ?
C6 C7 N1 Ir1 . . . . 6.8(6) ?
C27 C28 N2 C25 . . . . 1.6(8) ?
C27 C28 N2 Ir1 . . . . 179.3(4) ?
C24 C25 N2 C28 . . . . -0.8(8) ?
C21 C25 N2 C28 . . . . 179.9(5) ?
C24 C25 N2 Ir1 . . . . -178.8(4) ?
C21 C25 N2 Ir1 . . . . 1.9(6) ?
